data_1566790
loop_
_publ_author_name
'Bosch, Eric'
'Bowling, Nathan P.'

_publ_section_title
;
 5-{[4-(Dimethylamino)phenyl]ethynyl}pyrimidine--1,2,3,5-tetrafluoro-4,6-diiodobenzene
 (1/2)
;
_journal_coeditor_code HB4404
_journal_issue 4
_journal_name_full IUCrData
_journal_page_first x220380
_journal_paper_doi 10.1107/S2414314622003807
_journal_volume 7
_journal_year 2022
_chemical_formula_iupac 'C14 H13 N3, 2C6 F4 I2'
_chemical_formula_moiety 'C14 H13 N3, 2(C6 F4 I2)'
_chemical_formula_sum 'C26 H13 F8 I4 N3'
_chemical_formula_weight 1026.99
_chemical_name_systematic
;
5-{[4-(Dimethylamino)phenyl]ethynyl}pyrimidine
bis(1,2,3,5-tetrafluoro-4,6-diiodobenzene)
;
_space_group_crystal_system triclinic
_space_group_IT_number 2
_space_group_name_Hall '-P 1'
_space_group_name_H-M_alt 'P -1'
_atom_sites_solution_hydrogens geom
_atom_sites_solution_primary dual
_audit_creation_method SHELXL-2018/3
_cell_angle_alpha 91.9890(10)
_cell_angle_beta 96.9240(10)
_cell_angle_gamma 102.9960(10)
_cell_formula_units_Z 2
_cell_length_a 9.1574(5)
_cell_length_b 12.0339(6)
_cell_length_c 14.0667(7)
_cell_measurement_reflns_used 9920
_cell_measurement_temperature 100(2)
_cell_measurement_theta_max 27.09
_cell_measurement_theta_min 2.30
_cell_volume 1496.35(13)
_computing_cell_refinement
;
SMART (Bruker, 2014)
;
_computing_data_collection
;
SMART (Bruker, 2014)
;
_computing_data_reduction
;
SAINT (Bruker, 2014)
;
_computing_molecular_graphics
;
X-SEED (Barbour, 2020)
;
_computing_publication_material
;
X-SEED (Barbour, 2020)
;
_computing_structure_refinement
;
<i>SHELXL2018/3</i> (Sheldrick, 2015b)
;
_computing_structure_solution
;
<i>SHELXT2018/2</i> (Sheldrick, 2015a)
;
_diffrn_ambient_temperature 100(2)
_diffrn_detector_area_resol_mean 8.3660
_diffrn_measured_fraction_theta_full 0.999
_diffrn_measured_fraction_theta_max 0.997
_diffrn_measurement_device_type 'Bruker APEXI CCD'
_diffrn_measurement_method 'phi and omega scans'
_diffrn_radiation_monochromator graphite
_diffrn_radiation_source 'fine-focus sealed tube'
_diffrn_radiation_type MoK\a
_diffrn_radiation_wavelength 0.71073
_diffrn_reflns_av_R_equivalents 0.0227
_diffrn_reflns_av_unetI/netI 0.0235
_diffrn_reflns_limit_h_max 11
_diffrn_reflns_limit_h_min -11
_diffrn_reflns_limit_k_max 15
_diffrn_reflns_limit_k_min -15
_diffrn_reflns_limit_l_max 18
_diffrn_reflns_limit_l_min -17
_diffrn_reflns_number 19410
_diffrn_reflns_theta_full 25.242
_diffrn_reflns_theta_max 27.100
_diffrn_reflns_theta_min 2.200
_exptl_absorpt_coefficient_mu 4.237
_exptl_absorpt_correction_T_max 0.7455
_exptl_absorpt_correction_T_min 0.5179
_exptl_absorpt_correction_type multi-scan
_exptl_absorpt_process_details
;
(SADABS; Bruker, 2014)
;
_exptl_crystal_colour colourless
_exptl_crystal_density_diffrn 2.279
_exptl_crystal_description 'irregular cut block'
_exptl_crystal_F_000 948
_exptl_crystal_size_max 0.515
_exptl_crystal_size_mid 0.281
_exptl_crystal_size_min 0.197
_refine_diff_density_max 0.686
_refine_diff_density_min -0.557
_refine_ls_extinction_method none
_refine_ls_goodness_of_fit_ref 1.090
_refine_ls_hydrogen_treatment constr
_refine_ls_matrix_type full
_refine_ls_number_parameters 372
_refine_ls_number_reflns 6594
_refine_ls_number_restraints 0
_refine_ls_restrained_S_all 1.090
_refine_ls_R_factor_all 0.0229
_refine_ls_R_factor_gt 0.0202
_refine_ls_shift/su_max 0.002
_refine_ls_shift/su_mean 0.000
_refine_ls_structure_factor_coef Fsqd
_refine_ls_weighting_details 'w=1/[\s^2^(Fo^2^)+(0.0204P)^2^+0.5553P] where P=(Fo^2^+2Fc^2^)/3'
_refine_ls_weighting_scheme calc
_refine_ls_wR_factor_gt 0.0452
_refine_ls_wR_factor_ref 0.0463
_reflns_number_gt 6107
_reflns_number_total 6594
_reflns_threshold_expression 'I > 2\s(I)'
_cod_data_source_file hb4404sup1.cif
_cod_data_source_block I
_cod_database_code 1566790
_shelx_space_group_comment
;
The symmetry employed for this shelxl refinement is uniquely defined
by the following loop, which should always be used as a source of
symmetry information in preference to the above space-group names.
They are only intended as comments.
;

loop_
_space_group_symop_operation_xyz
'x, y, z'
'-x, -y, -z'

loop_
_atom_site_type_symbol
_atom_site_label
_atom_site_fract_x
_atom_site_fract_y
_atom_site_fract_z
_atom_site_U_iso_or_equiv
_atom_site_adp_type
_atom_site_calc_flag
_atom_site_occupancy
_atom_site_disorder_assembly
_atom_site_disorder_group
I I1 0.49323(2) 0.32275(2) 0.93280(2) 0.02074(5) Uani d 1 . .
F F1 0.21264(18) 0.11841(13) 0.85256(11) 0.0253(4) Uani d 1 . .
N N1 0.6063(3) 0.52854(19) 0.84397(16) 0.0228(5) Uani d 1 . .
C C1 0.5221(3) 0.5211(2) 0.75898(19) 0.0203(6) Uani d 1 . .
H H1 0.442392 0.455214 0.742023 0.024 Uiso calc 1 . .
I I2 0.02348(2) -0.12845(2) 0.89212(2) 0.01983(5) Uani d 1 . .
F F2 0.23180(18) -0.14839(13) 1.08815(11) 0.0245(3) Uani d 1 . .
N N2 0.7521(3) 0.70747(19) 0.80721(16) 0.0228(5) Uani d 1 . .
C C2 0.7169(3) 0.6221(2) 0.8639(2) 0.0215(6) Uani d 1 . .
H H2 0.776741 0.628608 0.924803 0.026 Uiso calc 1 . .
I I3 1.23452(2) 0.97142(2) 0.34507(2) 0.02347(5) Uani d 1 . .
F F3 0.47643(17) -0.00515(14) 1.18660(11) 0.0240(3) Uani d 1 . .
N N3 -0.0078(3) 0.5104(2) 0.17456(18) 0.0288(6) Uani d 1 . .
C C3 0.6668(3) 0.6985(2) 0.7221(2) 0.0229(6) Uani d 1 . .
H H3 0.689419 0.757418 0.679287 0.027 Uiso calc 1 . .
I I4 0.70571(2) 1.18190(2) 0.39166(2) 0.01903(5) Uani d 1 . .
F F4 0.58522(17) 0.20184(14) 1.12306(11) 0.0256(4) Uani d 1 . .
C C4 0.5460(3) 0.6057(2) 0.69404(19) 0.0176(5) Uani d 1 . .
F F5 1.03550(16) 1.15246(12) 0.36927(11) 0.0219(3) Uani d 1 . .
C C5 0.4513(3) 0.5954(2) 0.6039(2) 0.0203(6) Uani d 1 . .
F F6 0.56017(17) 0.91354(14) 0.39466(14) 0.0306(4) Uani d 1 . .
C C6 0.3687(3) 0.5801(2) 0.5296(2) 0.0199(5) Uani d 1 . .
F F7 0.67827(19) 0.72914(14) 0.38368(16) 0.0402(5) Uani d 1 . .
C C7 0.2714(3) 0.5631(2) 0.44040(19) 0.0192(5) Uani d 1 . .
F F8 0.97066(19) 0.75248(14) 0.36268(14) 0.0338(4) Uani d 1 . .
C C8 0.2961(3) 0.6402(2) 0.36941(19) 0.0200(5) Uani d 1 . .
H H8 0.378242 0.705295 0.381043 0.024 Uiso calc 1 . .
C C9 0.2039(3) 0.6246(2) 0.2823(2) 0.0203(6) Uani d 1 . .
H H9 0.223836 0.678728 0.235226 0.024 Uiso calc 1 . .
C C10 0.0812(3) 0.5295(2) 0.2628(2) 0.0202(5) Uani d 1 . .
C C11 0.0557(3) 0.4526(2) 0.3355(2) 0.0236(6) Uani d 1 . .
H H11 -0.027198 0.387958 0.324617 0.028 Uiso calc 1 . .
C C12 0.1480(3) 0.4689(2) 0.4219(2) 0.0239(6) Uani d 1 . .
H H12 0.127870 0.415619 0.469581 0.029 Uiso calc 1 . .
C C13 0.0052(4) 0.6021(3) 0.1095(2) 0.0473(10) Uani d 1 . .
H H13A -0.025722 0.666905 0.138573 0.071 Uiso calc 1 . .
H H13B -0.060174 0.575019 0.048978 0.071 Uiso calc 1 . .
H H13C 0.110369 0.626297 0.097130 0.071 Uiso calc 1 . .
C C14 -0.1542(3) 0.4298(3) 0.1657(3) 0.0378(8) Uani d 1 . .
H H14A -0.139652 0.353862 0.180913 0.057 Uiso calc 1 . .
H H14B -0.204986 0.426549 0.099927 0.057 Uiso calc 1 . .
H H14C -0.216383 0.454809 0.210428 0.057 Uiso calc 1 . .
C C15 0.4006(3) 0.1649(2) 0.98576(19) 0.0193(5) Uani d 1 . .
C C16 0.2772(3) 0.0880(2) 0.93589(18) 0.0179(5) Uani d 1 . .
C C17 0.2162(3) -0.0179(2) 0.96755(18) 0.0174(5) Uani d 1 . .
C C18 0.2848(3) -0.0463(2) 1.05331(19) 0.0186(5) Uani d 1 . .
C C19 0.4083(3) 0.0263(2) 1.10472(18) 0.0176(5) Uani d 1 . .
C C20 0.4647(3) 0.1320(2) 1.07115(19) 0.0188(5) Uani d 1 . .
C C21 1.0096(3) 0.9535(2) 0.36423(18) 0.0171(5) Uani d 1 . .
C C22 0.9461(3) 1.0476(2) 0.37107(18) 0.0162(5) Uani d 1 . .
C C23 0.7959(3) 1.0382(2) 0.38056(18) 0.0167(5) Uani d 1 . .
C C24 0.7064(3) 0.9287(2) 0.3845(2) 0.0201(6) Uani d 1 . .
C C25 0.7661(3) 0.8338(2) 0.3796(2) 0.0246(6) Uani d 1 . .
C C26 0.9165(3) 0.8463(2) 0.3691(2) 0.0207(6) Uani d 1 . .

loop_
_atom_site_aniso_label
_atom_site_aniso_U_11
_atom_site_aniso_U_22
_atom_site_aniso_U_33
_atom_site_aniso_U_12
_atom_site_aniso_U_13
_atom_site_aniso_U_23
I1 0.02265(9) 0.01765(9) 0.01957(9) -0.00020(7) 0.00227(7) 0.00274(7)
F1 0.0277(9) 0.0261(9) 0.0181(8) 0.0016(7) -0.0051(7) 0.0070(7)
N1 0.0279(13) 0.0181(11) 0.0208(12) 0.0025(10) 0.0016(10) 0.0021(9)
C1 0.0222(14) 0.0143(12) 0.0224(14) 0.0011(10) 0.0016(11) -0.0002(10)
I2 0.01730(9) 0.02003(9) 0.01945(9) 0.00009(7) 0.00027(7) -0.00083(7)
F2 0.0278(9) 0.0195(8) 0.0241(8) -0.0002(6) 0.0041(7) 0.0074(6)
N2 0.0216(12) 0.0219(12) 0.0209(12) -0.0008(9) -0.0009(10) -0.0006(10)
C2 0.0225(14) 0.0240(14) 0.0178(13) 0.0069(11) 0.0000(11) -0.0014(11)
I3 0.01585(9) 0.02765(10) 0.03083(10) 0.00845(7) 0.00992(7) 0.00949(8)
F3 0.0245(8) 0.0328(9) 0.0135(7) 0.0048(7) -0.0003(6) 0.0060(7)
N3 0.0262(13) 0.0250(13) 0.0287(13) -0.0008(10) -0.0095(11) 0.0027(11)
C3 0.0248(14) 0.0195(13) 0.0227(14) 0.0020(11) 0.0021(11) 0.0031(11)
I4 0.02028(9) 0.01707(9) 0.02182(9) 0.00801(7) 0.00392(7) 0.00142(7)
F4 0.0234(8) 0.0289(9) 0.0181(8) -0.0044(7) -0.0027(7) -0.0003(7)
C4 0.0180(13) 0.0159(12) 0.0190(13) 0.0052(10) 0.0018(10) -0.0016(10)
F5 0.0188(8) 0.0159(7) 0.0305(9) 0.0005(6) 0.0071(7) 0.0045(6)
C5 0.0225(14) 0.0145(12) 0.0236(14) 0.0043(10) 0.0027(11) -0.0004(11)
F6 0.0127(8) 0.0240(9) 0.0551(12) 0.0025(6) 0.0081(8) 0.0028(8)
C6 0.0207(13) 0.0178(13) 0.0222(14) 0.0080(10) 0.0021(11) -0.0034(11)
F7 0.0230(9) 0.0150(8) 0.0807(15) -0.0028(7) 0.0133(9) 0.0034(9)
C7 0.0176(13) 0.0199(13) 0.0211(13) 0.0081(10) 0.0004(11) -0.0032(11)
F8 0.0280(9) 0.0184(8) 0.0603(12) 0.0122(7) 0.0135(9) 0.0039(8)
C8 0.0162(13) 0.0177(13) 0.0238(14) 0.0012(10) 0.0009(11) -0.0037(11)
C9 0.0195(13) 0.0187(13) 0.0222(14) 0.0026(10) 0.0034(11) 0.0019(11)
C10 0.0182(13) 0.0196(13) 0.0225(14) 0.0064(10) -0.0023(11) -0.0016(11)
C11 0.0206(14) 0.0186(13) 0.0270(15) -0.0023(11) -0.0020(12) 0.0013(11)
C12 0.0274(15) 0.0175(13) 0.0259(15) 0.0032(11) 0.0023(12) 0.0031(11)
C13 0.057(2) 0.041(2) 0.0320(18) -0.0005(17) -0.0209(17) 0.0090(16)
C14 0.0239(16) 0.0400(19) 0.0421(19) 0.0014(14) -0.0120(14) -0.0023(15)
C15 0.0206(13) 0.0180(13) 0.0188(13) 0.0020(10) 0.0052(11) 0.0017(10)
C16 0.0189(13) 0.0228(13) 0.0127(12) 0.0072(11) 0.0004(10) 0.0006(10)
C17 0.0147(12) 0.0193(13) 0.0167(13) 0.0014(10) 0.0017(10) -0.0020(10)
C18 0.0191(13) 0.0188(13) 0.0181(13) 0.0026(10) 0.0064(10) 0.0026(10)
C19 0.0173(13) 0.0235(14) 0.0125(12) 0.0051(10) 0.0026(10) 0.0021(10)
C20 0.0166(13) 0.0218(13) 0.0158(13) 0.0001(10) 0.0017(10) -0.0018(10)
C21 0.0126(12) 0.0230(13) 0.0168(13) 0.0052(10) 0.0041(10) 0.0036(10)
C22 0.0166(12) 0.0167(12) 0.0147(12) 0.0022(10) 0.0020(10) 0.0017(10)
C23 0.0166(12) 0.0166(12) 0.0184(13) 0.0061(10) 0.0034(10) 0.0003(10)
C24 0.0123(12) 0.0212(13) 0.0264(14) 0.0025(10) 0.0038(11) 0.0014(11)
C25 0.0205(14) 0.0151(13) 0.0370(17) 0.0007(11) 0.0053(12) 0.0018(12)
C26 0.0233(14) 0.0149(13) 0.0256(14) 0.0068(11) 0.0052(11) 0.0031(11)

loop_
_atom_type_symbol
_atom_type_description
_atom_type_scat_dispersion_real
_atom_type_scat_dispersion_imag
_atom_type_scat_source
C C 0.0033 0.0016 'International Tables Vol C Tables 4.2.6.8 and 6.1.1.4'
I I -0.4742 1.8119 'International Tables Vol C Tables 4.2.6.8 and 6.1.1.4'
F F 0.0171 0.0103 'International Tables Vol C Tables 4.2.6.8 and 6.1.1.4'
N N 0.0061 0.0033 'International Tables Vol C Tables 4.2.6.8 and 6.1.1.4'
H H 0.0000 0.0000 'International Tables Vol C Tables 4.2.6.8 and 6.1.1.4'

loop_
_geom_angle_atom_site_label_1
_geom_angle_atom_site_label_2
_geom_angle_atom_site_label_3
_geom_angle_site_symmetry_1
_geom_angle_site_symmetry_3
_geom_angle
_geom_angle_publ_flag
C2 N1 C1 . . 116.2(2) ?
N1 C1 C4 . . 122.7(2) ?
N1 C1 H1 . . 118.7 ?
C4 C1 H1 . . 118.7 ?
C2 N2 C3 . . 116.5(2) ?
N2 C2 N1 . . 126.5(3) ?
N2 C2 H2 . . 116.7 ?
N1 C2 H2 . . 116.7 ?
C10 N3 C13 . . 118.6(2) ?
C10 N3 C14 . . 118.7(3) ?
C13 N3 C14 . . 116.1(3) ?
N2 C3 C4 . . 122.2(3) ?
N2 C3 H3 . . 118.9 ?
C4 C3 H3 . . 118.9 ?
C1 C4 C3 . . 115.8(2) ?
C1 C4 C5 . . 121.1(2) ?
C3 C4 C5 . . 123.1(2) ?
C6 C5 C4 . . 176.0(3) ?
C5 C6 C7 . . 179.2(3) ?
C8 C7 C12 . . 117.9(2) ?
C8 C7 C6 . . 120.9(2) ?
C12 C7 C6 . . 121.2(3) ?
C9 C8 C7 . . 121.6(2) ?
C9 C8 H8 . . 119.2 ?
C7 C8 H8 . . 119.2 ?
C8 C9 C10 . . 120.7(3) ?
C8 C9 H9 . . 119.6 ?
C10 C9 H9 . . 119.6 ?
N3 C10 C9 . . 121.2(3) ?
N3 C10 C11 . . 121.4(2) ?
C9 C10 C11 . . 117.4(2) ?
C12 C11 C10 . . 121.5(2) ?
C12 C11 H11 . . 119.3 ?
C10 C11 H11 . . 119.3 ?
C11 C12 C7 . . 120.9(3) ?
C11 C12 H12 . . 119.6 ?
C7 C12 H12 . . 119.6 ?
N3 C13 H13A . . 109.5 ?
N3 C13 H13B . . 109.5 ?
H13A C13 H13B . . 109.5 ?
N3 C13 H13C . . 109.5 ?
H13A C13 H13C . . 109.5 ?
H13B C13 H13C . . 109.5 ?
N3 C14 H14A . . 109.5 ?
N3 C14 H14B . . 109.5 ?
H14A C14 H14B . . 109.5 ?
N3 C14 H14C . . 109.5 ?
H14A C14 H14C . . 109.5 ?
H14B C14 H14C . . 109.5 ?
C20 C15 C16 . . 117.2(2) ?
C20 C15 I1 . . 120.76(19) ?
C16 C15 I1 . . 122.0(2) ?
F1 C16 C17 . . 118.4(2) ?
F1 C16 C15 . . 118.2(2) ?
C17 C16 C15 . . 123.4(2) ?
C18 C17 C16 . . 116.9(2) ?
C18 C17 I2 . . 121.17(19) ?
C16 C17 I2 . . 121.86(19) ?
F2 C18 C19 . . 118.1(2) ?
F2 C18 C17 . . 120.1(2) ?
C19 C18 C17 . . 121.8(2) ?
F3 C19 C18 . . 120.7(2) ?
F3 C19 C20 . . 119.9(2) ?
C18 C19 C20 . . 119.4(2) ?
F4 C20 C15 . . 120.5(2) ?
F4 C20 C19 . . 118.3(2) ?
C15 C20 C19 . . 121.2(2) ?
C26 C21 C22 . . 117.7(2) ?
C26 C21 I3 . . 120.75(19) ?
C22 C21 I3 . . 121.58(19) ?
F5 C22 C23 . . 118.5(2) ?
F5 C22 C21 . . 118.6(2) ?
C23 C22 C21 . . 122.9(2) ?
C22 C23 C24 . . 117.4(2) ?
C22 C23 I4 . . 121.67(19) ?
C24 C23 I4 . . 120.92(19) ?
F6 C24 C25 . . 118.3(2) ?
F6 C24 C23 . . 120.6(2) ?
C25 C24 C23 . . 121.2(2) ?
F7 C25 C24 . . 120.3(2) ?
F7 C25 C26 . . 119.8(2) ?
C24 C25 C26 . . 119.8(2) ?
F8 C26 C25 . . 118.5(2) ?
F8 C26 C21 . . 120.5(2) ?
C25 C26 C21 . . 121.0(2) ?

loop_
_geom_bond_atom_site_label_1
_geom_bond_atom_site_label_2
_geom_bond_site_symmetry_2
_geom_bond_distance
_geom_bond_publ_flag
I1 C15 . 2.099(3) ?
F1 C16 . 1.348(3) ?
N1 C2 . 1.330(3) ?
N1 C1 . 1.331(3) ?
C1 C4 . 1.390(4) ?
C1 H1 . 0.9500 ?
I2 C17 . 2.099(2) ?
F2 C18 . 1.347(3) ?
N2 C2 . 1.328(3) ?
N2 C3 . 1.335(4) ?
C2 H2 . 0.9500 ?
I3 C21 . 2.074(2) ?
F3 C19 . 1.350(3) ?
N3 C10 . 1.382(3) ?
N3 C13 . 1.451(4) ?
N3 C14 . 1.456(4) ?
C3 C4 . 1.392(4) ?
C3 H3 . 0.9500 ?
I4 C23 . 2.086(2) ?
F4 C20 . 1.343(3) ?
C4 C5 . 1.432(4) ?
F5 C22 . 1.344(3) ?
C5 C6 . 1.196(4) ?
F6 C24 . 1.336(3) ?
C6 C7 . 1.428(4) ?
F7 C25 . 1.341(3) ?
C7 C8 . 1.391(4) ?
C7 C12 . 1.401(4) ?
F8 C26 . 1.336(3) ?
C8 C9 . 1.382(4) ?
C8 H8 . 0.9500 ?
C9 C10 . 1.405(4) ?
C9 H9 . 0.9500 ?
C10 C11 . 1.408(4) ?
C11 C12 . 1.375(4) ?
C11 H11 . 0.9500 ?
C12 H12 . 0.9500 ?
C13 H13A . 0.9800 ?
C13 H13B . 0.9800 ?
C13 H13C . 0.9800 ?
C14 H14A . 0.9800 ?
C14 H14B . 0.9800 ?
C14 H14C . 0.9800 ?
C15 C20 . 1.382(4) ?
C15 C16 . 1.386(4) ?
C16 C17 . 1.383(4) ?
C17 C18 . 1.382(4) ?
C18 C19 . 1.371(4) ?
C19 C20 . 1.383(4) ?
C21 C26 . 1.387(4) ?
C21 C22 . 1.389(4) ?
C22 C23 . 1.378(4) ?
C23 C24 . 1.394(4) ?
C24 C25 . 1.376(4) ?
C25 C26 . 1.377(4) ?

_cod_database_fobs_code 1566790
